data_7717283
loop_
_publ_author_name
'Meloni, Giammarco'
'Morgan, Luca'
'Cappelletti, David'
'Bevilacqua, Matteo'
'Graiff, Claudia'
'Pinter, Piermaria'
'Biffis, Andrea'
'Tubaro, Cristina'
'Baron, Marco'

_publ_section_title
;
 Exploring the reductive CO<sub>2</sub> fixation with amines and
 hydrosilanes using readily available Cu(II) NHC-phenolate catalyst
 precursors.
;
_journal_issue 45
_journal_name_full 'Dalton transactions (Cambridge, England : 2003)'
_journal_page_first 18128
_journal_page_last 18140
_journal_paper_doi 10.1039/d4dt02936d
_journal_volume 53
_journal_year 2024
_chemical_formula_sum 'C21 H24 Br Cu N2 O'
_chemical_formula_weight 463.87
_space_group_crystal_system monoclinic
_space_group_IT_number 9
_space_group_name_Hall 'C -2yc'
_space_group_name_H-M_alt 'C 1 c 1'
_atom_sites_solution_hydrogens geom
_audit_creation_method SHELXL-2018/3
_audit_update_record
;
2024-07-18 deposited with the CCDC.	2024-10-23 downloaded from the CCDC.
;
_cell_angle_alpha 90
_cell_angle_beta 91.323(2)
_cell_angle_gamma 90
_cell_formula_units_Z 4
_cell_length_a 15.9866(3)
_cell_length_b 12.9150(3)
_cell_length_c 10.0896(2)
_cell_measurement_reflns_used 9999
_cell_measurement_temperature 301(2)
_cell_measurement_theta_max 16
_cell_measurement_theta_min 9
_cell_volume 2082.61(7)
_computing_cell_refinement 'APEX-3 (2015)'
_computing_data_collection 'APEX-3 (2015)'
_computing_data_reduction 'SAINT (2015)'
_computing_molecular_graphics 'Mercury CSD 3.10.1'
_computing_structure_refinement 'SHELXL-2018/3 (Sheldrick, 2018)'
_computing_structure_solution 'SHELXT 2018/2 (Sheldrick, 2018)'
_diffrn_ambient_temperature 301(2)
_diffrn_measured_fraction_theta_full 0.993
_diffrn_measured_fraction_theta_max 0.993
_diffrn_measurement_device_type 'Bruker D8 Venture PhotonII'
_diffrn_measurement_method 'phi & omega scan'
_diffrn_radiation_type CuK\a
_diffrn_radiation_wavelength 1.54184
_diffrn_reflns_av_R_equivalents 0.0427
_diffrn_reflns_av_unetI/netI 0.0221
_diffrn_reflns_Laue_measured_fraction_full 0.993
_diffrn_reflns_Laue_measured_fraction_max 0.993
_diffrn_reflns_limit_h_max 19
_diffrn_reflns_limit_h_min -19
_diffrn_reflns_limit_k_max 15
_diffrn_reflns_limit_k_min -15
_diffrn_reflns_limit_l_max 12
_diffrn_reflns_limit_l_min -12
_diffrn_reflns_number 27598
_diffrn_reflns_point_group_measured_fraction_full 0.985
_diffrn_reflns_point_group_measured_fraction_max 0.980
_diffrn_reflns_theta_full 67.684
_diffrn_reflns_theta_max 72.121
_diffrn_reflns_theta_min 6.172
_diffrn_source 'fine-focus sealed tube'
_exptl_absorpt_coefficient_mu 3.807
_exptl_absorpt_correction_T_max 0.7536
_exptl_absorpt_correction_T_min 0.5853
_exptl_absorpt_correction_type multi-scan
_exptl_absorpt_process_details 'Bruker APEX II SADABS'
_exptl_crystal_colour yellow
_exptl_crystal_density_diffrn 1.479
_exptl_crystal_density_meas ?
_exptl_crystal_description prism
_exptl_crystal_F_000 944
_exptl_crystal_size_max 0.12
_exptl_crystal_size_mid 0.11
_exptl_crystal_size_min 0.10
_refine_diff_density_max 0.690
_refine_diff_density_min -0.372
_refine_diff_density_rms 0.073
_refine_ls_abs_structure_details
;
 Flack x determined using 1799 quotients [(I+)-(I-)]/[(I+)+(I-)]
 (Parsons, Flack and Wagner, Acta Cryst. B69 (2013) 249-259).
;
_refine_ls_abs_structure_Flack 0.013(10)
_refine_ls_extinction_method none
_refine_ls_goodness_of_fit_ref 1.000
_refine_ls_hydrogen_treatment constr
_refine_ls_matrix_type full
_refine_ls_number_parameters 239
_refine_ls_number_reflns 4015
_refine_ls_number_restraints 2
_refine_ls_restrained_S_all 1.000
_refine_ls_R_factor_all 0.0404
_refine_ls_R_factor_gt 0.0386
_refine_ls_shift/su_max 0.001
_refine_ls_shift/su_mean 0.000
_refine_ls_structure_factor_coef Fsqd
_refine_ls_weighting_details 'w=1/[\s^2^(Fo^2^)+(0.0907P)^2^+0.9490P] where P=(Fo^2^+2Fc^2^)/3'
_refine_ls_weighting_scheme calc
_refine_ls_wR_factor_gt 0.1158
_refine_ls_wR_factor_ref 0.1189
_reflns_Friedel_coverage 0.969
_reflns_Friedel_fraction_full 0.978
_reflns_Friedel_fraction_max 0.966
_reflns_number_gt 3833
_reflns_number_total 4015
_reflns_threshold_expression 'I > 2\s(I)'
_cod_data_source_file d4dt02936d2.cif
_cod_data_source_block shelx_CCDC1
_cod_depositor_comments
;
The following automatic conversions were performed:

data item '_exptl_crystal_density_meas' value 'not measured' was
changed to '?' -- the value is perceived as not measured.

Automatic conversion script
Id: cif_fix_values 8170 2020-07-09 18:12:32Z antanas 

 Adding full bibliography for 7717282--7717283.cif.
;
_cod_original_sg_symbol_H-M 'C c'
_cod_database_code 7717283
_shelx_shelxl_version_number 2018/3
_shelx_space_group_comment
;
The symmetry employed for this shelxl refinement is uniquely defined
by the following loop, which should always be used as a source of
symmetry information in preference to the above space-group names.
They are only intended as comments.
;

loop_
_space_group_symop_operation_xyz
'x, y, z'
'x, -y, z+1/2'
'x+1/2, y+1/2, z'
'x+1/2, -y+1/2, z+1/2'

loop_
_atom_site_label
_atom_site_type_symbol
_atom_site_fract_x
_atom_site_fract_y
_atom_site_fract_z
_atom_site_U_iso_or_equiv
_atom_site_adp_type
_atom_site_occupancy
_atom_site_site_symmetry_order
_atom_site_calc_flag
_atom_site_refinement_flags_posn
_atom_site_refinement_flags_adp
_atom_site_refinement_flags_occupancy
_atom_site_disorder_assembly
_atom_site_disorder_group
Br01 Br 0.28875(3) 0.47468(6) 0.26917(4) 0.0738(2) Uani 1 1 d . . . . .
Cu02 Cu 0.38645(5) 0.48558(6) 0.42955(8) 0.0559(2) Uani 1 1 d . . . . .
O003 O 0.6521(3) 0.6860(4) 0.5250(5) 0.0672(10) Uani 1 1 d . . . . .
N004 N 0.5179(3) 0.5729(3) 0.6022(4) 0.0480(8) Uani 1 1 d . . . . .
N005 N 0.4964(3) 0.4148(3) 0.6470(4) 0.0509(9) Uani 1 1 d . . . . .
C006 C 0.5068(3) 0.6753(4) 0.5517(5) 0.0481(9) Uani 1 1 d . . . . .
C007 C 0.4272(3) 0.7162(4) 0.5426(5) 0.0515(10) Uani 1 1 d . . . . .
H007 H 0.3820 0.6757 0.5671 0.062 Uiso 1 1 calc R U . . .
C008 C 0.5760(3) 0.7337(4) 0.5158(5) 0.0525(10) Uani 1 1 d . . . . .
C009 C 0.4605(4) 0.3088(4) 0.6459(6) 0.0610(12) Uani 1 1 d . . . . .
H00A H 0.4016 0.3129 0.6215 0.073 Uiso 1 1 calc R U . . .
H00B H 0.4650 0.2802 0.7346 0.073 Uiso 1 1 calc R U . . .
C00A C 0.5876(5) 0.1092(5) 0.3779(8) 0.0714(16) Uani 1 1 d . . . . .
H00C H 0.6168 0.0684 0.3188 0.086 Uiso 1 1 calc R U . . .
C00B C 0.5717(4) 0.5465(5) 0.7067(6) 0.0589(12) Uani 1 1 d . . . . .
H00D H 0.6102 0.5897 0.7495 0.071 Uiso 1 1 calc R U . . .
C00C C 0.4130(4) 0.8168(4) 0.4976(5) 0.0573(11) Uani 1 1 d . . . . .
C00D C 0.5576(4) 0.4469(5) 0.7337(6) 0.0607(12) Uani 1 1 d . . . . .
H00E H 0.5843 0.4072 0.7989 0.073 Uiso 1 1 calc R U . . .
C00E C 0.5030(3) 0.2371(4) 0.5517(5) 0.0522(10) Uani 1 1 d . . . . .
C00F C 0.4757(4) 0.2274(5) 0.4230(6) 0.0643(13) Uani 1 1 d . . . . .
H00F H 0.4290 0.2643 0.3931 0.077 Uiso 1 1 calc R U . . .
C00G C 0.6136(4) 0.1167(5) 0.5057(8) 0.0747(16) Uani 1 1 d . . . . .
H00G H 0.6598 0.0786 0.5350 0.090 Uiso 1 1 calc R U . . .
C00H C 0.5629(4) 0.8346(4) 0.4716(6) 0.0601(12) Uani 1 1 d . . . . .
H00H H 0.6083 0.8751 0.4479 0.072 Uiso 1 1 calc R U . . .
C00I C 0.3233(5) 0.8597(6) 0.4902(8) 0.0780(17) Uani 1 1 d . . . . .
C00J C 0.4826(4) 0.8748(4) 0.4628(6) 0.0625(13) Uani 1 1 d . . . . .
H00J H 0.4750 0.9423 0.4328 0.075 Uiso 1 1 calc R U . . .
C00K C 0.5177(5) 0.1624(5) 0.3361(6) 0.0743(16) Uani 1 1 d . . . . .
H00K H 0.4981 0.1552 0.2491 0.089 Uiso 1 1 calc R U . . .
C00L C 0.4701(4) 0.4905(4) 0.5648(6) 0.0478(11) Uani 1 1 d . . . . .
C00M C 0.5728(4) 0.1797(5) 0.5936(7) 0.0701(15) Uani 1 1 d . . . . .
H00M H 0.5919 0.1840 0.6812 0.084 Uiso 1 1 calc R U . . .
C00N C 0.7244(4) 0.7472(7) 0.5021(10) 0.088(2) Uani 1 1 d . . . . .
H00I H 0.7261 0.7654 0.4100 0.132 Uiso 1 1 calc R U . . .
H00L H 0.7737 0.7084 0.5263 0.132 Uiso 1 1 calc R U . . .
H00N H 0.7223 0.8091 0.5547 0.132 Uiso 1 1 calc R U . . .
C00O C 0.2793(6) 0.8355(9) 0.6213(13) 0.116(3) Uani 1 1 d . . . . .
H00O H 0.2820 0.7624 0.6383 0.173 Uiso 1 1 calc R U . . .
H00P H 0.2219 0.8568 0.6144 0.173 Uiso 1 1 calc R U . . .
H00Q H 0.3068 0.8721 0.6927 0.173 Uiso 1 1 calc R U . . .
C00P C 0.3201(10) 0.9752(8) 0.472(3) 0.173(8) Uani 1 1 d . . . . .
H00R H 0.3611 1.0072 0.5296 0.259 Uiso 1 1 calc R U . . .
H00S H 0.2654 1.0000 0.4933 0.259 Uiso 1 1 calc R U . . .
H00T H 0.3317 0.9919 0.3816 0.259 Uiso 1 1 calc R U . . .
C00Q C 0.2767(8) 0.8042(14) 0.3806(17) 0.148(6) Uani 1 1 d . . . . .
H00U H 0.2959 0.8282 0.2965 0.223 Uiso 1 1 calc R U . . .
H00V H 0.2179 0.8178 0.3869 0.223 Uiso 1 1 calc R U . . .
H00W H 0.2865 0.7311 0.3882 0.223 Uiso 1 1 calc R U . . .

loop_
_atom_site_aniso_label
_atom_site_aniso_U_11
_atom_site_aniso_U_22
_atom_site_aniso_U_33
_atom_site_aniso_U_23
_atom_site_aniso_U_13
_atom_site_aniso_U_12
Br01 0.0608(4) 0.0886(5) 0.0716(4) -0.0082(4) -0.0095(3) -0.0011(4)
Cu02 0.0551(5) 0.0500(4) 0.0624(5) 0.0001(4) -0.0046(3) -0.0073(4)
O003 0.0529(19) 0.058(2) 0.091(3) 0.0042(19) 0.0070(18) -0.0084(17)
N004 0.0487(19) 0.045(2) 0.0500(18) 0.0016(15) -0.0011(15) -0.0037(16)
N005 0.055(2) 0.0422(19) 0.056(2) 0.0028(16) 0.0073(17) 0.0015(17)
C006 0.056(3) 0.041(2) 0.047(2) -0.0013(17) -0.0015(19) -0.0061(19)
C007 0.054(2) 0.046(2) 0.054(2) -0.0023(18) 0.0008(19) -0.010(2)
C008 0.055(2) 0.049(2) 0.054(2) -0.0015(19) 0.0012(19) -0.009(2)
C009 0.067(3) 0.046(3) 0.071(3) 0.007(2) 0.015(2) -0.004(2)
C00A 0.080(4) 0.045(3) 0.090(4) -0.002(3) 0.018(3) -0.003(3)
C00B 0.060(3) 0.061(3) 0.055(3) 0.003(2) -0.011(2) -0.004(2)
C00C 0.066(3) 0.050(2) 0.055(2) -0.001(2) -0.005(2) 0.000(2)
C00D 0.068(3) 0.056(3) 0.057(3) 0.008(2) -0.005(2) 0.003(3)
C00E 0.057(3) 0.035(2) 0.065(3) 0.0050(18) 0.001(2) -0.0035(18)
C00F 0.071(3) 0.049(2) 0.072(3) 0.012(2) -0.006(2) 0.009(2)
C00G 0.064(3) 0.056(3) 0.104(5) -0.010(3) -0.011(3) 0.009(3)
C00H 0.069(3) 0.050(3) 0.062(3) 0.005(2) 0.004(2) -0.012(2)
C00I 0.079(4) 0.056(3) 0.099(5) 0.007(3) -0.005(3) 0.018(3)
C00J 0.082(4) 0.041(2) 0.064(3) 0.006(2) -0.003(3) -0.003(2)
C00K 0.108(5) 0.054(3) 0.061(3) 0.005(2) -0.002(3) -0.003(3)
C00L 0.047(2) 0.041(2) 0.056(3) -0.0013(18) 0.006(2) -0.0028(18)
C00M 0.076(4) 0.060(3) 0.074(3) -0.004(3) -0.020(3) 0.008(3)
C00N 0.052(3) 0.082(4) 0.130(6) 0.011(4) 0.008(4) -0.016(3)
C00O 0.093(6) 0.096(7) 0.159(10) 0.008(6) 0.025(6) 0.029(5)
C00P 0.119(9) 0.060(6) 0.34(3) 0.051(8) 0.036(12) 0.030(5)
C00Q 0.103(7) 0.165(13) 0.175(12) -0.025(10) -0.062(8) 0.048(8)

loop_
_atom_type_symbol
_atom_type_description
_atom_type_scat_dispersion_real
_atom_type_scat_dispersion_imag
_atom_type_scat_source
C C 0.0181 0.0091 'International Tables Vol C Tables 4.2.6.8 and 6.1.1.4'
H H 0.0000 0.0000 'International Tables Vol C Tables 4.2.6.8 and 6.1.1.4'
Br Br -0.6763 1.2805 'International Tables Vol C Tables 4.2.6.8 and 6.1.1.4'
Cu Cu -1.9646 0.5888 'International Tables Vol C Tables 4.2.6.8 and 6.1.1.4'
N N 0.0311 0.0180 'International Tables Vol C Tables 4.2.6.8 and 6.1.1.4'
O O 0.0492 0.0322 'International Tables Vol C Tables 4.2.6.8 and 6.1.1.4'

loop_
_geom_angle_atom_site_label_1
_geom_angle_atom_site_label_2
_geom_angle_atom_site_label_3
_geom_angle
_geom_angle_site_symmetry_1
_geom_angle_site_symmetry_3
_geom_angle_publ_flag
C00L Cu02 Br01 178.27(16) . . ?
C008 O003 C00N 117.7(5) . . ?
C00L N004 C00B 110.7(5) . . ?
C00L N004 C006 124.2(4) . . ?
C00B N004 C006 124.6(4) . . ?
C00L N005 C00D 112.6(5) . . ?
C00L N005 C009 123.5(5) . . ?
C00D N005 C009 123.8(5) . . ?
C007 C006 C008 120.8(5) . . ?
C007 C006 N004 119.0(4) . . ?
C008 C006 N004 120.1(5) . . ?
C006 C007 C00C 121.4(5) . . ?
C006 C007 H007 119.3 . . ?
C00C C007 H007 119.3 . . ?
O003 C008 C00H 124.8(5) . . ?
O003 C008 C006 116.7(5) . . ?
C00H C008 C006 118.4(5) . . ?
N005 C009 C00E 113.2(4) . . ?
N005 C009 H00A 108.9 . . ?
C00E C009 H00A 108.9 . . ?
N005 C009 H00B 108.9 . . ?
C00E C009 H00B 108.9 . . ?
H00A C009 H00B 107.8 . . ?
C00G C00A C00K 119.3(6) . . ?
C00G C00A H00C 120.3 . . ?
C00K C00A H00C 120.3 . . ?
C00D C00B N004 106.7(5) . . ?
C00D C00B H00D 126.7 . . ?
N004 C00B H00D 126.7 . . ?
C00J C00C C007 117.3(5) . . ?
C00J C00C C00I 122.9(5) . . ?
C007 C00C C00I 119.8(5) . . ?
C00B C00D N005 106.5(5) . . ?
C00B C00D H00E 126.7 . . ?
N005 C00D H00E 126.7 . . ?
C00F C00E C00M 118.3(5) . . ?
C00F C00E C009 121.3(5) . . ?
C00M C00E C009 120.4(5) . . ?
C00E C00F C00K 120.3(6) . . ?
C00E C00F H00F 119.9 . . ?
C00K C00F H00F 119.9 . . ?
C00A C00G C00M 121.1(6) . . ?
C00A C00G H00G 119.4 . . ?
C00M C00G H00G 119.4 . . ?
C00J C00H C008 120.2(5) . . ?
C00J C00H H00H 119.9 . . ?
C008 C00H H00H 119.9 . . ?
C00Q C00I C00P 111.6(13) . . ?
C00Q C00I C00C 108.0(7) . . ?
C00P C00I C00C 113.1(8) . . ?
C00Q C00I C00O 107.8(11) . . ?
C00P C00I C00O 106.9(11) . . ?
C00C C00I C00O 109.1(6) . . ?
C00H C00J C00C 121.8(5) . . ?
C00H C00J H00J 119.1 . . ?
C00C C00J H00J 119.1 . . ?
C00A C00K C00F 120.5(6) . . ?
C00A C00K H00K 119.7 . . ?
C00F C00K H00K 119.7 . . ?
N005 C00L N004 103.5(5) . . ?
N005 C00L Cu02 128.8(4) . . ?
N004 C00L Cu02 127.7(4) . . ?
C00G C00M C00E 120.3(6) . . ?
C00G C00M H00M 119.8 . . ?
C00E C00M H00M 119.8 . . ?
O003 C00N H00I 109.5 . . ?
O003 C00N H00L 109.5 . . ?
H00I C00N H00L 109.5 . . ?
O003 C00N H00N 109.5 . . ?
H00I C00N H00N 109.5 . . ?
H00L C00N H00N 109.5 . . ?
C00I C00O H00O 109.5 . . ?
C00I C00O H00P 109.5 . . ?
H00O C00O H00P 109.5 . . ?
C00I C00O H00Q 109.5 . . ?
H00O C00O H00Q 109.5 . . ?
H00P C00O H00Q 109.5 . . ?
C00I C00P H00R 109.5 . . ?
C00I C00P H00S 109.5 . . ?
H00R C00P H00S 109.5 . . ?
C00I C00P H00T 109.5 . . ?
H00R C00P H00T 109.5 . . ?
H00S C00P H00T 109.5 . . ?
C00I C00Q H00U 109.5 . . ?
C00I C00Q H00V 109.5 . . ?
H00U C00Q H00V 109.5 . . ?
C00I C00Q H00W 109.5 . . ?
H00U C00Q H00W 109.5 . . ?
H00V C00Q H00W 109.5 . . ?

loop_
_geom_bond_atom_site_label_1
_geom_bond_atom_site_label_2
_geom_bond_distance
_geom_bond_site_symmetry_2
_geom_bond_publ_flag
Br01 Cu02 2.2274(10) . ?
Cu02 C00L 1.889(6) . ?
O003 C008 1.365(7) . ?
O003 C00N 1.424(7) . ?
N004 C00L 1.358(7) . ?
N004 C00B 1.388(7) . ?
N004 C006 1.427(6) . ?
N005 C00L 1.344(7) . ?
N005 C00D 1.363(8) . ?
N005 C009 1.483(7) . ?
C006 C007 1.379(8) . ?
C006 C008 1.394(7) . ?
C007 C00C 1.394(7) . ?
C007 H007 0.9300 . ?
C008 C00H 1.391(8) . ?
C009 C00E 1.500(8) . ?
C009 H00A 0.9700 . ?
C009 H00B 0.9700 . ?
C00A C00G 1.349(11) . ?
C00A C00K 1.369(11) . ?
C00A H00C 0.9300 . ?
C00B C00D 1.335(9) . ?
C00B H00D 0.9300 . ?
C00C C00J 1.393(8) . ?
C00C C00I 1.539(9) . ?
C00D H00E 0.9300 . ?
C00E C00F 1.366(8) . ?
C00E C00M 1.397(8) . ?
C00F C00K 1.397(9) . ?
C00F H00F 0.9300 . ?
C00G C00M 1.378(10) . ?
C00G H00G 0.9300 . ?
C00H C00J 1.386(9) . ?
C00H H00H 0.9300 . ?
C00I C00Q 1.502(16) . ?
C00I C00P 1.503(11) . ?
C00I C00O 1.544(14) . ?
C00J H00J 0.9300 . ?
C00K H00K 0.9300 . ?
C00M H00M 0.9300 . ?
C00N H00I 0.9600 . ?
C00N H00L 0.9600 . ?
C00N H00N 0.9600 . ?
C00O H00O 0.9600 . ?
C00O H00P 0.9600 . ?
C00O H00Q 0.9600 . ?
C00P H00R 0.9600 . ?
C00P H00S 0.9600 . ?
C00P H00T 0.9600 . ?
C00Q H00U 0.9600 . ?
C00Q H00V 0.9600 . ?
C00Q H00W 0.9600 . ?

loop_
_geom_torsion_atom_site_label_1
_geom_torsion_atom_site_label_2
_geom_torsion_atom_site_label_3
_geom_torsion_atom_site_label_4
_geom_torsion
_geom_torsion_site_symmetry_1
_geom_torsion_site_symmetry_2
_geom_torsion_site_symmetry_3
_geom_torsion_site_symmetry_4
_geom_torsion_publ_flag
C00L N004 C006 C007 45.8(7) . . . . ?
C00B N004 C006 C007 -126.1(5) . . . . ?
C00L N004 C006 C008 -136.0(5) . . . . ?
C00B N004 C006 C008 52.1(7) . . . . ?
C008 C006 C007 C00C 0.0(7) . . . . ?
N004 C006 C007 C00C 178.1(4) . . . . ?
C00N O003 C008 C00H 7.5(9) . . . . ?
C00N O003 C008 C006 -173.7(6) . . . . ?
C007 C006 C008 O003 -178.5(4) . . . . ?
N004 C006 C008 O003 3.4(7) . . . . ?
C007 C006 C008 C00H 0.5(7) . . . . ?
N004 C006 C008 C00H -177.7(4) . . . . ?
C00L N005 C009 C00E 88.6(6) . . . . ?
C00D N005 C009 C00E -93.5(6) . . . . ?
C00L N004 C00B C00D 0.4(7) . . . . ?
C006 N004 C00B C00D 173.2(5) . . . . ?
C006 C007 C00C C00J -0.4(8) . . . . ?
C006 C007 C00C C00I -179.4(5) . . . . ?
N004 C00B C00D N005 -0.1(7) . . . . ?
C00L N005 C00D C00B -0.2(7) . . . . ?
C009 N005 C00D C00B -178.4(5) . . . . ?
N005 C009 C00E C00F -90.1(6) . . . . ?
N005 C009 C00E C00M 88.7(7) . . . . ?
C00M C00E C00F C00K -0.7(9) . . . . ?
C009 C00E C00F C00K 178.2(6) . . . . ?
C00K C00A C00G C00M -2.3(11) . . . . ?
O003 C008 C00H C00J 178.3(5) . . . . ?
C006 C008 C00H C00J -0.5(8) . . . . ?
C00J C00C C00I C00Q 111.2(10) . . . . ?
C007 C00C C00I C00Q -69.8(11) . . . . ?
C00J C00C C00I C00P -12.9(14) . . . . ?
C007 C00C C00I C00P 166.1(12) . . . . ?
C00J C00C C00I C00O -131.9(8) . . . . ?
C007 C00C C00I C00O 47.2(9) . . . . ?
C008 C00H C00J C00C 0.2(9) . . . . ?
C007 C00C C00J C00H 0.3(8) . . . . ?
C00I C00C C00J C00H 179.4(6) . . . . ?
C00G C00A C00K C00F 2.8(10) . . . . ?
C00E C00F C00K C00A -1.3(10) . . . . ?
C00D N005 C00L N004 0.5(6) . . . . ?
C009 N005 C00L N004 178.6(4) . . . . ?
C00D N005 C00L Cu02 -179.3(4) . . . . ?
C009 N005 C00L Cu02 -1.1(8) . . . . ?
C00B N004 C00L N005 -0.5(6) . . . . ?
C006 N004 C00L N005 -173.4(4) . . . . ?
C00B N004 C00L Cu02 179.3(4) . . . . ?
C006 N004 C00L Cu02 6.3(8) . . . . ?
C00A C00G C00M C00E 0.3(11) . . . . ?
C00F C00E C00M C00G 1.2(10) . . . . ?
C009 C00E C00M C00G -177.6(6) . . . . ?
